data_7101900
loop_
_publ_author_name
'Bhatt, Prashant M.'
'Desiraju, Gautam R.'

_publ_section_title
;
 Tautomeric polymorphism in omeprazole
;
_journal_coden_ASTM CHCOFS
_journal_issue 20
_journal_name_full
;
 Chemical Communications (Cambridge, United Kingdom)
;
_journal_page_first 2057
_journal_page_last 2059
_journal_paper_doi 10.1039/b700506g
_journal_year 2007
_chemical_formula_moiety 'C17 H19 N3 O3 S'
_chemical_formula_sum 'C17 H19 N3 O3 S'
_chemical_formula_weight 345
_chemical_name_common
;
5(6)-methoxy-2-((4-methoxy-3,5-dimethyl-2-
pyridinyl)methylsulfinyl) -1H-benzimidazole
;
_chemical_name_systematic
;
5(6)-methoxy-2-{(4-methoxy-3,5-dimethyl-2-pyridinyl)methylsulfinyl}
-1H-benzimidazole
;
_space_group_IT_number 2
_symmetry_cell_setting triclinic
_symmetry_space_group_name_Hall '-P 1'
_symmetry_space_group_name_H-M 'P -1'
_atom_sites_solution_hydrogens geom
_atom_sites_solution_primary direct
_atom_sites_solution_secondary difmap
_audit_creation_method SHELXL-97
_cell_angle_alpha 90.044(12)
_cell_angle_beta 111.552(12)
_cell_angle_gamma 116.451(11)
_cell_formula_units_Z 2
_cell_length_a 9.667(7)
_cell_length_b 10.337(8)
_cell_length_c 10.292(8)
_cell_measurement_reflns_used 1460
_cell_measurement_temperature 100(2)
_cell_measurement_theta_max 25.88
_cell_measurement_theta_min 2.24
_cell_volume 839.6(11)
_computing_cell_refinement 'Bruker SMART'
_computing_data_collection 'Bruker SMART'
_computing_data_reduction 'Bruker SAINT'
_computing_molecular_graphics 'Bruker SHELXTL'
_computing_publication_material 'Bruker SHELXTL'
_computing_structure_refinement 'SHELXL-97 (Sheldrick, 1997)'
_computing_structure_solution 'SHELXS-97 (Sheldrick, 1990)'
_diffrn_ambient_temperature 100(2)
_diffrn_measured_fraction_theta_full 0.980
_diffrn_measured_fraction_theta_max 0.980
_diffrn_measurement_device_type 'CCD area detector'
_diffrn_measurement_method 'phi and omega scans'
_diffrn_radiation_monochromator graphite
_diffrn_radiation_source 'fine-focus sealed tube'
_diffrn_radiation_type MoK\a
_diffrn_radiation_wavelength 0.71073
_diffrn_reflns_av_R_equivalents 0.0563
_diffrn_reflns_av_sigmaI/netI 0.0898
_diffrn_reflns_limit_h_max 11
_diffrn_reflns_limit_h_min -11
_diffrn_reflns_limit_k_max 12
_diffrn_reflns_limit_k_min -12
_diffrn_reflns_limit_l_max 12
_diffrn_reflns_limit_l_min -12
_diffrn_reflns_number 7586
_diffrn_reflns_theta_full 26.07
_diffrn_reflns_theta_max 26.07
_diffrn_reflns_theta_min 2.17
_exptl_absorpt_coefficient_mu 0.213
_exptl_absorpt_correction_type none
_exptl_crystal_colour colourless
_exptl_crystal_density_diffrn 1.366
_exptl_crystal_density_method 'not measured'
_exptl_crystal_description block
_exptl_crystal_F_000 364
_exptl_crystal_size_max 0.20
_exptl_crystal_size_mid 0.17
_exptl_crystal_size_min 0.12
_refine_diff_density_max 0.348
_refine_diff_density_min -0.268
_refine_diff_density_rms 0.063
_refine_ls_extinction_method none
_refine_ls_goodness_of_fit_ref 0.981
_refine_ls_hydrogen_treatment mixed
_refine_ls_matrix_type full
_refine_ls_number_parameters 237
_refine_ls_number_reflns 3248
_refine_ls_number_restraints 30
_refine_ls_restrained_S_all 0.978
_refine_ls_R_factor_all 0.1093
_refine_ls_R_factor_gt 0.0532
_refine_ls_shift/su_max 0.000
_refine_ls_shift/su_mean 0.000
_refine_ls_structure_factor_coef Fsqd
_refine_ls_weighting_details 'calc w=1/[\s^2^(Fo^2^)+(0.0701P)^2^+0.0000P] where P=(Fo^2^+2Fc^2^)/3'
_refine_ls_weighting_scheme calc
_refine_ls_wR_factor_gt 0.1196
_refine_ls_wR_factor_ref 0.1411
_reflns_number_gt 1950
_reflns_number_total 3248
_reflns_threshold_expression >2sigma(I)
_cod_data_source_file b700506g.txt
_cod_data_source_block grd498_II
_cod_depositor_comments
;
The following automatic conversions were performed:
'_symmetry_cell_setting' value 'Triclinic' changed to 'triclinic'
according to '/home/saulius/struct/CIF-dictionaries/cif_core.dic'
dictionary named 'cif_core.dic' version 2.4.1 from 2010-06-29.

Automatic conversion script
Id: cif_fix_enum 1527 2010-12-29 10:47:43Z saulius 
;
_cod_original_sg_symbol_H-M P-1
_cod_database_code 7101900

loop_
_symmetry_equiv_pos_as_xyz
'x, y, z'
'-x, -y, -z'

loop_
_atom_site_label
_atom_site_type_symbol
_atom_site_fract_x
_atom_site_fract_y
_atom_site_fract_z
_atom_site_U_iso_or_equiv
_atom_site_adp_type
_atom_site_occupancy
_atom_site_symmetry_multiplicity
_atom_site_calc_flag
_atom_site_refinement_flags
_atom_site_disorder_assembly
_atom_site_disorder_group
N1 N 0.7327(3) 0.2421(3) 0.5663(3) 0.0272(7) Uani 1 1 d . . .
C2 C 0.6279(3) 0.2830(3) 0.5909(3) 0.0280(7) Uani 1 1 d . . .
N3 N 0.7033(3) 0.4202(3) 0.6602(3) 0.0310(7) Uani 1 1 d . . .
C3A C 0.8705(4) 0.4738(3) 0.6796(3) 0.0305(8) Uani 1 1 d . . .
C4 C 1.0089(4) 0.6160(4) 0.7407(3) 0.0332(8) Uani 1 1 d . A .
H4 H 0.9972 0.6905 0.7783 0.040 Uiso 1 1 calc R . .
C5 C 1.1614(4) 0.6416(4) 0.7430(3) 0.0348(8) Uani 1 1 d U . .
C6 C 1.1800(4) 0.5281(4) 0.6867(3) 0.0330(8) Uani 1 1 d U A .
C7 C 1.0462(4) 0.3859(3) 0.6248(3) 0.0306(8) Uani 1 1 d . . .
H7 H 1.0585 0.3115 0.5878 0.037 Uiso 1 1 calc R A .
C7A C 0.8919(4) 0.3640(3) 0.6228(3) 0.0280(7) Uani 1 1 d . A .
C8 C 0.3467(3) 0.1233(3) 0.3535(3) 0.0300(8) Uani 1 1 d . . .
H8A H 0.3800 0.2129 0.3155 0.036 Uiso 1 1 calc R . .
H8B H 0.4038 0.0723 0.3366 0.036 Uiso 1 1 calc R . .
C9 C 0.1559(4) 0.0255(3) 0.2792(3) 0.0274(7) Uani 1 1 d . . .
C10 C 0.0835(4) -0.0835(3) 0.1590(3) 0.0289(8) Uani 1 1 d . . .
C11 C -0.0934(4) -0.1578(3) 0.0927(3) 0.0313(8) Uani 1 1 d . . .
C12 C -0.1904(4) -0.1262(4) 0.1452(3) 0.0344(8) Uani 1 1 d . . .
C13 C -0.1020(4) -0.0188(4) 0.2697(4) 0.0375(9) Uani 1 1 d . . .
H13 H -0.1645 0.0016 0.3089 0.045 Uiso 1 1 calc R . .
C14 C 0.1866(4) -0.1202(4) 0.1004(3) 0.0388(9) Uani 1 1 d . . .
H14A H 0.2096 -0.1939 0.1458 0.058 Uiso 1 1 calc R . .
H14B H 0.2915 -0.0331 0.1187 0.058 Uiso 1 1 calc R . .
H14C H 0.1241 -0.1572 -0.0004 0.058 Uiso 1 1 calc R . .
C15 C -0.3827(4) -0.1996(4) 0.0722(4) 0.0501(10) Uani 1 1 d . . .
H15A H -0.4299 -0.2999 0.0848 0.075 Uiso 1 1 calc R . .
H15B H -0.4172 -0.1980 -0.0277 0.075 Uiso 1 1 calc R . .
H15C H -0.4224 -0.1474 0.1132 0.075 Uiso 1 1 calc R . .
C16 C -0.2187(5) -0.4078(4) -0.0120(4) 0.0499(11) Uani 1 1 d . . .
H16A H -0.2995 -0.4379 0.0297 0.075 Uiso 1 1 calc R . .
H16B H -0.1197 -0.4125 0.0505 0.075 Uiso 1 1 calc R . .
H16C H -0.2680 -0.4724 -0.1020 0.075 Uiso 1 1 calc R . .
C17A C 1.3687(4) 0.4592(4) 0.6506(4) 0.0371(10) Uani 0.922(3) 1 d PU A 1
H17A H 1.2986 0.4208 0.5507 0.056 Uiso 0.922(3) 1 calc PR A 1
H17B H 1.3407 0.3812 0.7026 0.056 Uiso 0.922(3) 1 calc PR A 1
H17C H 1.4857 0.5000 0.6666 0.056 Uiso 0.922(3) 1 calc PR A 1
O1A O 1.3408(2) 0.5714(2) 0.6981(2) 0.0328(7) Uani 0.922(3) 1 d PU A 1
C17B C 1.339(5) 0.839(5) 0.839(4) 0.035 Uiso 0.078(3) 1 d PU A 2
H17D H 1.3063 0.8060 0.9151 0.052 Uiso 0.078(3) 1 calc PR A 2
H17E H 1.2576 0.8624 0.7723 0.052 Uiso 0.078(3) 1 calc PR A 2
H17F H 1.4486 0.9248 0.8763 0.052 Uiso 0.078(3) 1 calc PR A 2
O1B O 1.345(4) 0.731(3) 0.771(3) 0.035 Uiso 0.078(3) 1 d PU A 2
O2 O 0.3868(2) 0.0278(2) 0.5965(2) 0.0304(5) Uani 1 1 d . . .
O3 O -0.1723(3) -0.2596(2) -0.0333(2) 0.0372(6) Uani 1 1 d . . .
N4 N 0.0673(3) 0.0567(3) 0.3359(3) 0.0336(7) Uani 1 1 d . . .
S1 S 0.40772(9) 0.16883(9) 0.54314(8) 0.0294(2) Uani 1 1 d . . .
H1 H 0.706(4) 0.166(3) 0.523(3) 0.025(9) Uiso 1 1 d . . .
H5 H 1.263(5) 0.738(5) 0.781(4) 0.039(10) Uiso 0.92 1 d P . .

loop_
_atom_site_aniso_label
_atom_site_aniso_U_11
_atom_site_aniso_U_22
_atom_site_aniso_U_33
_atom_site_aniso_U_23
_atom_site_aniso_U_13
_atom_site_aniso_U_12
N1 0.0188(13) 0.0219(16) 0.0293(15) -0.0040(12) 0.0058(11) 0.0036(12)
C2 0.0178(15) 0.0275(18) 0.0261(17) -0.0048(13) 0.0046(12) 0.0043(14)
N3 0.0209(13) 0.0325(16) 0.0259(15) -0.0058(12) 0.0053(11) 0.0052(12)
C3A 0.0232(16) 0.0303(19) 0.0240(17) -0.0021(14) 0.0032(13) 0.0068(14)
C4 0.0240(16) 0.0308(19) 0.0283(18) -0.0050(14) 0.0016(13) 0.0072(14)
C5 0.0247(17) 0.0286(19) 0.0333(19) 0.0013(15) 0.0030(14) 0.0056(16)
C6 0.0162(15) 0.040(2) 0.0295(18) 0.0106(15) 0.0028(13) 0.0085(14)
C7 0.0261(17) 0.0313(19) 0.0293(18) 0.0082(14) 0.0077(14) 0.0125(15)
C7A 0.0199(15) 0.0294(18) 0.0240(16) 0.0021(13) 0.0046(12) 0.0066(14)
C8 0.0205(15) 0.0285(18) 0.0262(17) -0.0021(13) 0.0068(13) 0.0022(14)
C9 0.0230(15) 0.0259(17) 0.0272(17) 0.0046(13) 0.0077(13) 0.0090(14)
C10 0.0207(15) 0.0282(18) 0.0257(17) 0.0044(14) 0.0064(13) 0.0045(14)
C11 0.0259(16) 0.0274(18) 0.0217(17) 0.0044(13) 0.0030(13) 0.0028(14)
C12 0.0208(16) 0.038(2) 0.0304(18) 0.0060(15) 0.0048(14) 0.0072(15)
C13 0.0239(17) 0.039(2) 0.045(2) 0.0045(16) 0.0141(15) 0.0113(16)
C14 0.0284(17) 0.048(2) 0.0262(18) -0.0044(15) 0.0067(14) 0.0112(16)
C15 0.0218(17) 0.058(3) 0.050(2) 0.0050(19) 0.0058(16) 0.0106(18)
C16 0.052(2) 0.035(2) 0.030(2) -0.0088(16) 0.0073(17) 0.0019(18)
C17A 0.0282(19) 0.038(2) 0.047(2) 0.0072(18) 0.0124(17) 0.0197(17)
O1A 0.0154(11) 0.0308(14) 0.0449(15) 0.0005(11) 0.0061(10) 0.0100(10)
O2 0.0225(11) 0.0271(12) 0.0317(12) -0.0015(9) 0.0092(9) 0.0055(10)
O3 0.0306(12) 0.0333(13) 0.0234(12) 0.0002(10) 0.0038(9) 0.0015(10)
N4 0.0220(13) 0.0336(16) 0.0365(16) -0.0009(12) 0.0089(12) 0.0088(12)
S1 0.0185(4) 0.0278(5) 0.0292(5) -0.0063(3) 0.0059(3) 0.0039(3)

loop_
_atom_type_symbol
_atom_type_description
_atom_type_scat_dispersion_real
_atom_type_scat_dispersion_imag
_atom_type_scat_source
C C 0.0033 0.0016 'International Tables Vol C Tables 4.2.6.8 and 6.1.1.4'
H H 0.0000 0.0000 'International Tables Vol C Tables 4.2.6.8 and 6.1.1.4'
N N 0.0061 0.0033 'International Tables Vol C Tables 4.2.6.8 and 6.1.1.4'
O O 0.0106 0.0060 'International Tables Vol C Tables 4.2.6.8 and 6.1.1.4'
S S 0.1246 0.1234 'International Tables Vol C Tables 4.2.6.8 and 6.1.1.4'

loop_
_geom_angle_atom_site_label_1
_geom_angle_atom_site_label_2
_geom_angle_atom_site_label_3
_geom_angle
C2 N1 C7A 106.4(3)
C2 N1 H1 127(2)
C7A N1 H1 127(2)
N3 C2 N1 114.4(3)
N3 C2 S1 119.5(2)
N1 C2 S1 126.0(2)
C2 N3 C3A 103.5(3)
N3 C3A C7A 110.7(3)
N3 C3A C4 129.6(3)
C7A C3A C4 119.7(3)
C5 C4 C3A 117.9(3)
C5 C4 H4 121.0
C3A C4 H4 121.0
C4 C5 C6 121.2(3)
C4 C5 O1B 156.5(13)
C6 C5 O1B 82.3(12)
C4 C5 H5 123(2)
C6 C5 H5 116(2)
O1B C5 H5 33(2)
O1A C6 C7 123.3(3)
O1A C6 C5 113.9(3)
C7 C6 C5 122.8(3)
C6 C7 C7A 114.6(3)
C6 C7 H7 122.7
C7A C7 H7 122.7
N1 C7A C7 131.1(3)
N1 C7A C3A 105.0(3)
C7 C7A C3A 123.8(3)
C9 C8 S1 109.4(2)
C9 C8 H8A 109.8
S1 C8 H8A 109.8
C9 C8 H8B 109.8
S1 C8 H8B 109.8
H8A C8 H8B 108.2
N4 C9 C10 124.3(3)
N4 C9 C8 114.4(3)
C10 C9 C8 121.2(3)
C9 C10 C11 116.0(3)
C9 C10 C14 123.2(3)
C11 C10 C14 120.7(3)
C12 C11 O3 119.7(3)
C12 C11 C10 121.6(3)
O3 C11 C10 118.6(3)
C11 C12 C13 116.5(3)
C11 C12 C15 123.1(3)
C13 C12 C15 120.4(3)
N4 C13 C12 124.0(3)
N4 C13 H13 118.0
C12 C13 H13 118.0
C10 C14 H14A 109.5
C10 C14 H14B 109.5
H14A C14 H14B 109.5
C10 C14 H14C 109.5
H14A C14 H14C 109.5
H14B C14 H14C 109.5
C12 C15 H15A 109.5
C12 C15 H15B 109.5
H15A C15 H15B 109.5
C12 C15 H15C 109.5
H15A C15 H15C 109.5
H15B C15 H15C 109.5
O3 C16 H16A 109.5
O3 C16 H16B 109.5
H16A C16 H16B 109.5
O3 C16 H16C 109.5
H16A C16 H16C 109.5
H16B C16 H16C 109.5
C6 O1A C17A 116.1(3)
O1B C17B H17D 109.5
O1B C17B H17E 109.5
H17D C17B H17E 109.5
O1B C17B H17F 109.5
H17D C17B H17F 109.5
H17E C17B H17F 109.5
O1B C17B H5 40(3)
H17D C17B H5 90.1
H17E C17B H5 84.7
H17F C17B H5 149.1
C17B O1B C5 85(3)
C17B O1B H5 47(3)
C5 O1B H5 38(3)
C11 O3 C16 113.3(2)
C9 N4 C13 117.5(3)
O2 S1 C2 106.98(14)
O2 S1 C8 105.22(14)
C2 S1 C8 96.75(14)

loop_
_geom_bond_atom_site_label_1
_geom_bond_atom_site_label_2
_geom_bond_distance
N1 C2 1.356(4)
N1 C7A 1.381(4)
N1 H1 0.79(3)
C2 N3 1.322(4)
C2 S1 1.777(3)
N3 C3A 1.387(4)
C3A C7A 1.404(4)
C3A C4 1.405(4)
C4 C5 1.368(5)
C4 H4 0.9300
C5 C6 1.416(5)
C5 O1B 1.50(3)
C5 H5 0.98(4)
C6 O1A 1.370(4)
C6 C7 1.393(4)
C7 C7A 1.398(4)
C7 H7 0.9300
C8 C9 1.520(4)
C8 S1 1.813(3)
C8 H8A 0.9700
C8 H8B 0.9700
C9 N4 1.338(4)
C9 C10 1.395(4)
C10 C11 1.398(4)
C10 C14 1.510(4)
C11 C12 1.387(5)
C11 O3 1.388(3)
C12 C13 1.397(4)
C12 C15 1.521(4)
C13 N4 1.340(4)
C13 H13 0.9300
C14 H14A 0.9600
C14 H14B 0.9600
C14 H14C 0.9600
C15 H15A 0.9600
C15 H15B 0.9600
C15 H15C 0.9600
C16 O3 1.435(4)
C16 H16A 0.9600
C16 H16B 0.9600
C16 H16C 0.9600
C17A O1A 1.426(4)
C17A H17A 0.9600
C17A H17B 0.9600
C17A H17C 0.9600
C17B O1B 1.35(5)
C17B H17D 0.9600
C17B H17E 0.9600
C17B H17F 0.9600
C17B H5 0.99(4)
O1B H5 0.87(4)
O2 S1 1.512(2)
